data_4101010
_journal_name_full 'Journal of the American Chemical Society'
_journal_paper_doi 10.1021/ja053933+
_journal_year 2006
_chemical_formula_moiety 'C28 H14 N2 O14 W2'
_chemical_formula_sum 'C28 H14 N2 O14 W2'
_chemical_formula_weight 970.11
_space_group_IT_number 2
_symmetry_cell_setting triclinic
_symmetry_space_group_name_Hall '-P 1'
_symmetry_space_group_name_H-M 'P -1'
_cell_angle_alpha 72.543(2)
_cell_angle_beta 83.755(2)
_cell_angle_gamma 89.148(2)
_cell_formula_units_Z 2
_cell_length_a 6.2559(6)
_cell_length_b 15.4223(16)
_cell_length_c 16.8750(18)
_cell_measurement_temperature 296(2)
_cell_volume 1543.6(3)
_diffrn_ambient_temperature 296(2)
_exptl_crystal_density_diffrn 2.087
_cod_depositor_comments
;
The following automatic conversions were performed:
'_symmetry_cell_setting' value 'Triclinic' changed to 'triclinic'
according to '/home/saulius/struct/CIF-dictionaries/cif_core.dic'
dictionary named 'cif_core.dic' version 2.4.1 from 2010-06-29.

Automatic conversion script
Id: cif_fix_enum 1527 2010-12-29 10:47:43Z saulius 
;
_cod_database_code 4101010

loop_
_symmetry_equiv_pos_as_xyz
'x, y, z'
'-x, -y, -z'

loop_
_atom_site_label
_atom_site_type_symbol
_atom_site_fract_x
_atom_site_fract_y
_atom_site_fract_z
_atom_site_U_iso_or_equiv
_atom_site_adp_type
_atom_site_occupancy
_atom_site_symmetry_multiplicity
_atom_site_calc_flag
_atom_site_refinement_flags
_atom_site_disorder_assembly
_atom_site_disorder_group
W2B W -0.57307(3) 0.318280(15) 0.178666(13) 0.04480(10) Uani 1 1 d . . .
W1A W 0.89668(4) 0.930124(16) 0.331008(16) 0.05218(10) Uani 1 1 d . . .
C61 C -0.4155(10) 0.4243(4) 0.2042(4) 0.0465(13) Uani 1 1 d . . .
C21 C 0.7483(10) 0.8231(4) 0.3041(4) 0.0500(14) Uani 1 1 d . . .
C5B C -0.7078(12) 0.2099(5) 0.1554(4) 0.0623(17) Uani 1 1 d . . .
C3B C -0.4539(11) 0.2272(5) 0.2787(4) 0.0529(15) Uani 1 1 d . . .
C4B C -0.8450(11) 0.3242(5) 0.2546(4) 0.0536(15) Uani 1 1 d . . .
C1B C -0.6905(12) 0.4077(5) 0.0768(4) 0.0620(17) Uani 1 1 d . . .
C2B C -0.3018(12) 0.3089(5) 0.1024(4) 0.0605(17) Uani 1 1 d . . .
C5A C 1.0249(13) 1.0371(6) 0.3574(6) 0.077(2) Uani 1 1 d . . .
C4A C 0.6156(12) 0.9395(5) 0.4018(5) 0.0649(18) Uani 1 1 d . . .
C3A C 1.0029(13) 0.8425(5) 0.4344(5) 0.0660(18) Uani 1 1 d . . .
C2A C 1.1759(12) 0.9206(5) 0.2586(5) 0.0687(19) Uani 1 1 d . . .
C1A C 0.7861(12) 1.0203(5) 0.2265(5) 0.0667(18) Uani 1 1 d . . .
C6 C -0.1487(9) 0.5311(4) 0.2303(3) 0.0464(13) Uani 1 1 d . . .
C5 C -0.1367(9) 0.5290(4) 0.3128(4) 0.0496(13) Uani 1 1 d . . .
H5A H -0.2462 0.4961 0.3513 0.059 Uiso 1 1 calc R . .
C4 C 0.0151(9) 0.5687(4) 0.3455(3) 0.0480(13) Uani 1 1 d . . .
H4A H -0.0067 0.5585 0.4030 0.058 Uiso 1 1 calc R . .
C10 C 0.1962(8) 0.6220(4) 0.3047(3) 0.0397(11) Uani 1 1 d . . .
C3 C 0.3425(9) 0.6607(4) 0.3429(3) 0.0407(12) Uani 1 1 d . . .
C2 C 0.4933(9) 0.7133(4) 0.2785(3) 0.0414(11) Uani 1 1 d . . .
C1 C 0.4518(9) 0.7054(4) 0.2005(3) 0.0448(12) Uani 1 1 d . . .
C9 C 0.2660(9) 0.6498(4) 0.2148(3) 0.0432(12) Uani 1 1 d . . .
C8 C 0.1692(10) 0.6290(4) 0.1520(3) 0.0557(15) Uani 1 1 d . . .
H8A H 0.2370 0.6532 0.0980 0.067 Uiso 1 1 calc R . .
C7 C -0.0169(11) 0.5763(4) 0.1594(4) 0.0547(15) Uani 1 1 d . . .
H7A H -0.0569 0.5710 0.1096 0.066 Uiso 1 1 calc R . .
C31 C 0.3395(9) 0.6447(4) 0.4335(3) 0.0478(13) Uani 1 1 d . . .
C33 C 0.5064(12) 0.6849(6) 0.5388(4) 0.0646(19) Uani 1 1 d . . .
H33A H 0.5582 0.7406 0.5462 0.078 Uiso 1 1 calc R . .
H33B H 0.3677 0.6690 0.5716 0.078 Uiso 1 1 calc R . .
C34 C 0.6585(12) 0.6117(6) 0.5678(5) 0.077(2) Uani 1 1 d . . .
H34A H 0.6729 0.6029 0.6258 0.115 Uiso 1 1 calc R . .
H34B H 0.7961 0.6280 0.5356 0.115 Uiso 1 1 calc R . .
H34C H 0.6060 0.5565 0.5610 0.115 Uiso 1 1 calc R . .
C11 C 0.5764(12) 0.7479(5) 0.1188(4) 0.0590(17) Uani 1 1 d . . .
C13 C 0.8591(15) 0.8486(7) 0.0456(5) 0.106(4) Uani 1 1 d . . .
H13A H 0.7800 0.8996 0.0143 0.127 Uiso 1 1 calc R . .
H13B H 0.8918 0.8082 0.0118 0.127 Uiso 1 1 calc R . .
C14 C 1.058(2) 0.8806(10) 0.0674(8) 0.150(5) Uani 1 1 d . . .
H14A H 1.1469 0.9123 0.0172 0.225 Uiso 1 1 calc R . .
H14B H 1.1345 0.8295 0.0988 0.225 Uiso 1 1 calc R . .
H14C H 1.0238 0.9209 0.1004 0.225 Uiso 1 1 calc R . .
O32 O 0.4830(7) 0.6991(3) 0.4500(2) 0.0632(12) Uani 1 1 d . . .
O31 O 0.2260(7) 0.5905(3) 0.4867(2) 0.0649(12) Uani 1 1 d . . .
O5B O -0.7800(11) 0.1482(4) 0.1453(4) 0.0885(19) Uani 1 1 d . . .
O3B O -0.3891(11) 0.1754(4) 0.3335(4) 0.0778(16) Uani 1 1 d . . .
O4B O -1.0009(9) 0.3257(5) 0.2965(4) 0.0804(16) Uani 1 1 d . . .
O1B O -0.7563(12) 0.4562(5) 0.0205(4) 0.0899(19) Uani 1 1 d . . .
O2B O -0.1505(10) 0.3040(5) 0.0602(4) 0.0894(19) Uani 1 1 d . . .
O5A O 1.0972(11) 1.0970(4) 0.3713(5) 0.108(2) Uani 1 1 d . . .
O4A O 0.4616(11) 0.9438(5) 0.4408(5) 0.099(2) Uani 1 1 d . . .
O3A O 1.0591(12) 0.7932(5) 0.4944(4) 0.101(2) Uani 1 1 d . . .
O2A O 1.3295(10) 0.9179(5) 0.2177(5) 0.104(2) Uani 1 1 d . . .
O1A O 0.7257(11) 1.0699(5) 0.1701(4) 0.098(2) Uani 1 1 d . . .
O11 O 0.5452(10) 0.7333(5) 0.0554(3) 0.103(2) Uani 1 1 d . . .
O12 O 0.7326(8) 0.8005(3) 0.1240(2) 0.0711(13) Uani 1 1 d . . .
N61 N -0.3144(9) 0.4787(4) 0.2182(3) 0.0521(12) Uani 1 1 d . . .
N21 N 0.6504(8) 0.7668(3) 0.2899(3) 0.0446(11) Uani 1 1 d . . .

loop_
_atom_site_aniso_label
_atom_site_aniso_U_11
_atom_site_aniso_U_22
_atom_site_aniso_U_33
_atom_site_aniso_U_23
_atom_site_aniso_U_13
_atom_site_aniso_U_12
W2B 0.04303(15) 0.04635(16) 0.04856(14) -0.01650(11) -0.01219(10) -0.01135(10)
W1A 0.04502(16) 0.04211(16) 0.07490(18) -0.02169(12) -0.01714(12) -0.00896(11)
C61 0.043(3) 0.049(3) 0.049(3) -0.014(3) -0.014(2) -0.008(3)
C21 0.048(3) 0.049(4) 0.053(3) -0.015(3) -0.008(3) -0.010(3)
C5B 0.072(4) 0.060(4) 0.059(3) -0.021(3) -0.015(3) -0.019(3)
C3B 0.057(4) 0.051(4) 0.057(3) -0.022(3) -0.015(3) -0.003(3)
C4B 0.045(4) 0.052(4) 0.067(4) -0.020(3) -0.016(3) -0.005(3)
C1B 0.061(4) 0.066(4) 0.060(4) -0.015(3) -0.017(3) -0.010(3)
C2B 0.060(4) 0.069(5) 0.055(3) -0.022(3) -0.012(3) -0.009(3)
C5A 0.063(5) 0.061(5) 0.122(6) -0.044(5) -0.026(4) -0.009(4)
C4A 0.051(4) 0.062(4) 0.089(5) -0.031(4) -0.015(4) -0.001(3)
C3A 0.070(5) 0.053(4) 0.081(4) -0.023(4) -0.022(4) -0.004(3)
C2A 0.052(4) 0.047(4) 0.104(5) -0.019(4) -0.011(4) -0.006(3)
C1A 0.060(4) 0.056(4) 0.088(5) -0.026(4) -0.014(4) -0.011(3)
C6 0.048(3) 0.036(3) 0.059(3) -0.015(2) -0.019(3) -0.009(2)
C5 0.044(3) 0.050(3) 0.057(3) -0.016(3) -0.009(3) -0.013(3)
C4 0.050(3) 0.051(3) 0.045(3) -0.017(2) -0.007(2) -0.009(3)
C10 0.039(3) 0.038(3) 0.045(3) -0.016(2) -0.010(2) -0.007(2)
C3 0.045(3) 0.038(3) 0.043(3) -0.015(2) -0.008(2) -0.008(2)
C2 0.044(3) 0.036(3) 0.048(3) -0.015(2) -0.010(2) -0.005(2)
C1 0.047(3) 0.045(3) 0.046(3) -0.016(2) -0.009(2) -0.010(2)
C9 0.049(3) 0.037(3) 0.046(3) -0.014(2) -0.008(2) -0.011(2)
C8 0.067(4) 0.057(4) 0.044(3) -0.015(3) -0.011(3) -0.022(3)
C7 0.062(4) 0.059(4) 0.047(3) -0.019(3) -0.016(3) -0.014(3)
C31 0.052(3) 0.051(3) 0.046(3) -0.020(3) -0.011(2) -0.008(3)
C33 0.067(4) 0.084(5) 0.051(3) -0.029(3) -0.012(3) -0.014(4)
C34 0.061(5) 0.098(6) 0.078(5) -0.034(4) -0.017(4) 0.002(4)
C11 0.066(4) 0.064(4) 0.048(3) -0.019(3) -0.003(3) -0.020(3)
C13 0.104(7) 0.147(9) 0.061(4) -0.030(5) 0.023(4) -0.086(7)
C14 0.124(10) 0.171(13) 0.152(11) -0.059(10) 0.029(9) -0.033(10)
O32 0.073(3) 0.078(3) 0.0399(19) -0.0183(19) -0.0075(19) -0.034(2)
O31 0.077(3) 0.075(3) 0.0415(19) -0.018(2) 0.000(2) -0.038(3)
O5B 0.115(5) 0.074(4) 0.086(4) -0.032(3) -0.022(3) -0.041(3)
O3B 0.090(4) 0.065(3) 0.077(3) -0.012(3) -0.031(3) 0.009(3)
O4B 0.053(3) 0.091(4) 0.093(4) -0.024(3) 0.000(3) 0.002(3)
O1B 0.095(5) 0.090(5) 0.077(4) -0.003(3) -0.040(3) 0.000(4)
O2B 0.069(4) 0.127(6) 0.075(3) -0.040(4) 0.004(3) -0.001(4)
O5A 0.095(5) 0.068(4) 0.183(7) -0.062(4) -0.044(5) -0.014(3)
O4A 0.068(4) 0.111(5) 0.126(5) -0.052(4) -0.001(4) -0.001(4)
O3A 0.101(5) 0.097(5) 0.104(5) -0.019(4) -0.037(4) 0.011(4)
O2A 0.065(4) 0.098(5) 0.135(5) -0.024(4) 0.015(4) 0.002(3)
O1A 0.097(5) 0.077(4) 0.101(4) 0.007(3) -0.033(4) 0.004(4)
O11 0.120(5) 0.144(5) 0.047(2) -0.034(3) 0.007(3) -0.077(4)
O12 0.077(3) 0.083(3) 0.051(2) -0.019(2) 0.009(2) -0.040(3)
N61 0.054(3) 0.044(3) 0.064(3) -0.017(2) -0.021(2) -0.012(2)
N21 0.047(3) 0.042(3) 0.047(2) -0.016(2) -0.007(2) -0.011(2)

loop_
_geom_bond_atom_site_label_1
_geom_bond_atom_site_label_2
_geom_bond_distance
_geom_bond_site_symmetry_2
_geom_bond_publ_flag
W2B C4B 2.033(7) . ?
W2B C5B 2.041(7) . ?
W2B C2B 2.046(8) . ?
W2B C3B 2.049(7) . ?
W2B C1B 2.054(7) . ?
W2B C61 2.097(6) . ?
W1A C5A 2.029(8) . ?
W1A C3A 2.031(8) . ?
W1A C4A 2.045(8) . ?
W1A C2A 2.050(8) . ?
W1A C1A 2.071(8) . ?
W1A C21 2.093(6) . ?
C61 N61 1.151(8) . ?
C21 N21 1.165(8) . ?
C5B O5B 1.125(9) . ?
C3B O3B 1.134(8) . ?
C4B O4B 1.145(8) . ?
C1B O1B 1.133(9) . ?
C2B O2B 1.137(9) . ?
C5A O5A 1.133(9) . ?
C4A O4A 1.119(9) . ?
C3A O3A 1.154(10) . ?
C2A O2A 1.128(9) . ?
C1A O1A 1.125(10) . ?
C6 C7 1.378(8) . ?
C6 C5 1.392(7) . ?
C6 N61 1.394(7) . ?
C5 C4 1.385(8) . ?
C5 H5A 0.9300 . ?
C4 C10 1.397(7) . ?
C4 H4A 0.9300 . ?
C10 C3 1.409(7) . ?
C10 C9 1.466(7) . ?
C3 C2 1.414(7) . ?
C3 C31 1.473(7) . ?
C2 N21 1.359(7) . ?
C2 C1 1.409(7) . ?
C1 C9 1.411(7) . ?
C1 C11 1.475(8) . ?
C9 C8 1.393(7) . ?
C8 C7 1.402(9) . ?
C8 H8A 0.9300 . ?
C7 H7A 0.9300 . ?
C31 O31 1.199(7) . ?
C31 O32 1.342(6) . ?
C33 C34 1.468(11) . ?
C33 O32 1.471(7) . ?
C33 H33A 0.9700 . ?
C33 H33B 0.9700 . ?
C34 H34A 0.9600 . ?
C34 H34B 0.9600 . ?
C34 H34C 0.9600 . ?
C11 O11 1.194(8) . ?
C11 O12 1.306(8) . ?
C13 O12 1.459(7) . ?
C13 C14 1.469(14) . ?
C13 H13A 0.9700 . ?
C13 H13B 0.9700 . ?
C14 H14A 0.9600 . ?
C14 H14B 0.9600 . ?
C14 H14C 0.9600 . ?
